data_7239211
loop_
_publ_author_name
'Gharpure, Santosh J.'
'Sathiyanarayanan, A. M.'
'Vuram, Prasanna K.'

_publ_section_title
;
 Hetero Diels--Alder reaction of olefin with o-quinone methides generated
 using (+-)-binolphosphoric acid for the stereoselective synthesis of
 2,4-diarylbenzopyrans: application to the formal synthesis of myristinin
 B/C
;
_journal_issue 40
_journal_name_full 'RSC Advances'
_journal_page_first 18279
_journal_paper_doi 10.1039/c3ra43526a
_journal_volume 3
_journal_year 2013
_chemical_formula_sum 'C25 H26 O5'
_chemical_formula_weight 406.46
_space_group_IT_number 14
_space_group_name_Hall '-P 2ybc'
_space_group_name_H-M_alt 'P 1 21/c 1'
_symmetry_cell_setting monoclinic
_symmetry_space_group_name_H-M 'P 1 21/c 1'
_atom_sites_solution_hydrogens geom
_atom_sites_solution_primary direct
_atom_sites_solution_secondary difmap
_audit_creation_method SHELXL-97
_cell_angle_alpha 90.00
_cell_angle_beta 111.617(2)
_cell_angle_gamma 90.00
_cell_formula_units_Z 4
_cell_length_a 8.2985(3)
_cell_length_b 28.7950(11)
_cell_length_c 9.4916(3)
_cell_measurement_reflns_used 5169
_cell_measurement_temperature 298(2)
_cell_measurement_theta_max 27.96
_cell_measurement_theta_min 2.41
_cell_volume 2108.55(13)
_computing_cell_refinement 'Bruker SMART'
_computing_data_collection 'Bruker SMART'
_computing_data_reduction 'Bruker SAINT'
_computing_molecular_graphics 'Bruker SHELXTL'
_computing_publication_material 'Bruker SHELXTL'
_computing_structure_refinement 'SHELXL-97 (Sheldrick, 1997)'
_computing_structure_solution 'SHELXS-97 (Sheldrick, 1990)'
_diffrn_ambient_temperature 298(2)
_diffrn_measured_fraction_theta_full 0.999
_diffrn_measured_fraction_theta_max 0.979
_diffrn_measurement_device_type 'CCD area detector'
_diffrn_measurement_method 'phi and omega scans'
_diffrn_radiation_monochromator graphite
_diffrn_radiation_source 'fine-focus sealed tube'
_diffrn_radiation_type MoK\a
_diffrn_radiation_wavelength 0.71073
_diffrn_reflns_av_R_equivalents 0.0296
_diffrn_reflns_av_sigmaI/netI 0.0434
_diffrn_reflns_limit_h_max 11
_diffrn_reflns_limit_h_min -11
_diffrn_reflns_limit_k_max 39
_diffrn_reflns_limit_k_min -36
_diffrn_reflns_limit_l_max 13
_diffrn_reflns_limit_l_min -9
_diffrn_reflns_number 17954
_diffrn_reflns_theta_full 25.00
_diffrn_reflns_theta_max 30.04
_diffrn_reflns_theta_min 2.41
_exptl_absorpt_coefficient_mu 0.088
_exptl_absorpt_correction_T_max 0.9869
_exptl_absorpt_correction_T_min 0.9613
_exptl_absorpt_correction_type none
_exptl_crystal_colour clear
_exptl_crystal_density_diffrn 1.280
_exptl_crystal_density_meas 0
_exptl_crystal_density_method 'not measured'
_exptl_crystal_description Rectangular
_exptl_crystal_F_000 864
_exptl_crystal_size_max 0.45
_exptl_crystal_size_mid 0.25
_exptl_crystal_size_min 0.15
_refine_diff_density_max 0.338
_refine_diff_density_min -0.205
_refine_diff_density_rms 0.039
_refine_ls_extinction_method none
_refine_ls_goodness_of_fit_ref 1.039
_refine_ls_hydrogen_treatment mixed
_refine_ls_matrix_type full
_refine_ls_number_parameters 275
_refine_ls_number_reflns 6038
_refine_ls_number_restraints 0
_refine_ls_restrained_S_all 1.039
_refine_ls_R_factor_all 0.1012
_refine_ls_R_factor_gt 0.0518
_refine_ls_shift/su_max 0.000
_refine_ls_shift/su_mean 0.000
_refine_ls_structure_factor_coef Fsqd
_refine_ls_weighting_details 'calc w=1/[\s^2^(Fo^2^)+(0.0503P)^2^+0.5203P] where P=(Fo^2^+2Fc^2^)/3'
_refine_ls_weighting_scheme calc
_refine_ls_wR_factor_gt 0.1175
_refine_ls_wR_factor_ref 0.1384
_reflns_number_gt 3535
_reflns_number_total 6038
_reflns_threshold_expression >2sigma(I)
_cod_data_source_file c3ra43526a.txt
_cod_data_source_block new2
_cod_depositor_comments
;
The following automatic conversions were performed:

data item '_symmetry_cell_setting' value 'Monoclinic' was changed to
'monoclinic' in accordance with the
/home/saulius/struct/COD-crude-data/automatic-downloads/DataCite-retrospective/RSC/depositions/lib/dictionaries/cif_core.dic
dictionary named 'cif_core.dic' version 2.4.2 last updated on
2011-04-26.

Automatic conversion script
Id: cif_fix_values 6909 2019-04-08 15:41:33Z antanas 
;
_cod_original_sg_symbol_H-M P2(1)/c
_cod_database_code 7239211

loop_
_symmetry_equiv_pos_as_xyz
'x, y, z'
'-x, y+1/2, -z+1/2'
'-x, -y, -z'
'x, -y-1/2, z-1/2'

loop_
_atom_site_label
_atom_site_type_symbol
_atom_site_fract_x
_atom_site_fract_y
_atom_site_fract_z
_atom_site_U_iso_or_equiv
_atom_site_adp_type
_atom_site_occupancy
_atom_site_symmetry_multiplicity
_atom_site_calc_flag
_atom_site_refinement_flags
C1 C 0.38736(19) 0.14435(6) 0.49282(18) 0.0370(4) Uani 1 1 d .
C2 C 0.2421(2) 0.13814(6) 0.3611(2) 0.0454(4) Uani 1 1 d .
H2 H 0.2343 0.1534 0.2724 0.054 Uiso 1 1 calc R
C3 C 0.1100(2) 0.10943(7) 0.3622(2) 0.0511(5) Uani 1 1 d .
H3 H 0.0131 0.1051 0.2743 0.061 Uiso 1 1 calc R
C4 C 0.1217(2) 0.08712(7) 0.4941(2) 0.0529(5) Uani 1 1 d .
H4 H 0.0309 0.0686 0.4963 0.063 Uiso 1 1 calc R
C5 C 0.2687(2) 0.09240(6) 0.6232(2) 0.0468(4) Uani 1 1 d .
H5 H 0.2764 0.0767 0.7111 0.056 Uiso 1 1 calc R
C6 C 0.4050(2) 0.12055(6) 0.62492(18) 0.0360(4) Uani 1 1 d .
C7 C 0.5681(2) 0.12563(6) 0.76632(18) 0.0382(4) Uani 1 1 d .
H7 H 0.5398 0.1469 0.8344 0.046 Uiso 1 1 calc R
C8 C 0.7104(2) 0.14905(6) 0.7245(2) 0.0443(4) Uani 1 1 d .
H8A H 0.8037 0.1591 0.8159 0.053 Uiso 1 1 calc R
H8B H 0.7573 0.1270 0.6724 0.053 Uiso 1 1 calc R
C9 C 0.6374(2) 0.19013(6) 0.6242(2) 0.0432(4) Uani 1 1 d .
H9 H 0.5785 0.2100 0.6741 0.052 Uiso 1 1 calc R
C10 C 0.62917(19) 0.08050(6) 0.85294(17) 0.0352(4) Uani 1 1 d .
C11 C 0.6791(2) 0.04259(6) 0.78791(18) 0.0366(4) Uani 1 1 d .
C12 C 0.7453(2) 0.00196(6) 0.86797(19) 0.0392(4) Uani 1 1 d .
H12 H 0.7781 -0.0229 0.8218 0.047 Uiso 1 1 calc R
C13 C 0.7609(2) -0.00049(6) 1.0175(2) 0.0405(4) Uani 1 1 d .
C14 C 0.7098(2) 0.03600(6) 1.08622(19) 0.0409(4) Uani 1 1 d .
H14 H 0.7194 0.0338 1.1868 0.049 Uiso 1 1 calc R
C15 C 0.6441(2) 0.07590(6) 1.00366(18) 0.0367(4) Uani 1 1 d .
C16 C 0.7253(3) 0.01249(7) 0.5710(2) 0.0574(5) Uani 1 1 d .
H16A H 0.8473 0.0087 0.6261 0.086 Uiso 1 1 calc R
H16B H 0.7055 0.0208 0.4681 0.086 Uiso 1 1 calc R
H16C H 0.6664 -0.0161 0.5726 0.086 Uiso 1 1 calc R
C17 C 0.8754(3) -0.07786(7) 1.0459(2) 0.0578(5) Uani 1 1 d .
H17A H 0.7762 -0.0893 0.9637 0.087 Uiso 1 1 calc R
H17B H 0.9174 -0.1015 1.1221 0.087 Uiso 1 1 calc R
H17C H 0.9649 -0.0698 1.0088 0.087 Uiso 1 1 calc R
C18 C 0.5981(3) 0.11092(8) 1.2152(2) 0.0544(5) Uani 1 1 d .
H18A H 0.5292 0.0853 1.2252 0.082 Uiso 1 1 calc R
H18B H 0.5543 0.1392 1.2408 0.082 Uiso 1 1 calc R
H18C H 0.7162 0.1065 1.2822 0.082 Uiso 1 1 calc R
C19 C 0.7675(2) 0.21935(6) 0.58886(19) 0.0409(4) Uani 1 1 d .
C20 C 0.8888(3) 0.20004(6) 0.5370(2) 0.0520(5) Uani 1 1 d .
H20 H 0.8881 0.1681 0.5218 0.062 Uiso 1 1 calc R
C21 C 1.0105(2) 0.22706(7) 0.5075(2) 0.0499(5) Uani 1 1 d .
H21 H 1.0903 0.2135 0.4724 0.060 Uiso 1 1 calc R
C22 C 1.0120(2) 0.27439(6) 0.53085(19) 0.0424(4) Uani 1 1 d .
C23 C 0.8918(2) 0.29393(6) 0.5819(2) 0.0486(4) Uani 1 1 d .
H23 H 0.8921 0.3259 0.5970 0.058 Uiso 1 1 calc R
C24 C 0.7723(2) 0.26679(6) 0.6107(2) 0.0458(4) Uani 1 1 d .
H24 H 0.6927 0.2806 0.6456 0.055 Uiso 1 1 calc R
C25 C 1.2458(3) 0.28740(9) 0.4473(3) 0.0796(7) Uani 1 1 d .
H25A H 1.3213 0.2658 0.5181 0.119 Uiso 1 1 calc R
H25B H 1.3129 0.3125 0.4311 0.119 Uiso 1 1 calc R
H25C H 1.1856 0.2719 0.3529 0.119 Uiso 1 1 calc R
O1 O 0.50979(14) 0.17465(4) 0.48113(13) 0.0450(3) Uani 1 1 d .
O2 O 0.66086(17) 0.04816(4) 0.63961(13) 0.0487(3) Uani 1 1 d .
O3 O 0.82801(17) -0.03801(4) 1.10949(15) 0.0561(4) Uani 1 1 d .
O4 O 0.59015(17) 0.11342(4) 1.06387(14) 0.0512(3) Uani 1 1 d .
O5 O 1.12483(17) 0.30493(5) 0.50582(16) 0.0581(4) Uani 1 1 d .

loop_
_atom_site_aniso_label
_atom_site_aniso_U_11
_atom_site_aniso_U_22
_atom_site_aniso_U_33
_atom_site_aniso_U_23
_atom_site_aniso_U_13
_atom_site_aniso_U_12
C1 0.0351(7) 0.0390(9) 0.0374(9) 0.0033(7) 0.0141(7) 0.0046(7)
C2 0.0395(8) 0.0547(11) 0.0388(10) 0.0068(8) 0.0107(7) 0.0061(8)
C3 0.0354(8) 0.0568(12) 0.0546(12) -0.0002(9) 0.0090(8) 0.0023(8)
C4 0.0397(9) 0.0487(11) 0.0721(14) 0.0031(10) 0.0226(9) -0.0012(8)
C5 0.0497(9) 0.0447(11) 0.0514(11) 0.0092(8) 0.0251(9) 0.0060(8)
C6 0.0402(8) 0.0332(9) 0.0364(9) 0.0019(7) 0.0162(7) 0.0074(6)
C7 0.0514(9) 0.0334(9) 0.0294(8) 0.0020(7) 0.0143(7) 0.0048(7)
C8 0.0453(9) 0.0415(10) 0.0368(9) 0.0025(7) 0.0042(7) -0.0052(7)
C9 0.0474(9) 0.0412(10) 0.0384(10) 0.0001(7) 0.0130(8) -0.0003(7)
C10 0.0393(8) 0.0355(9) 0.0294(8) 0.0033(7) 0.0112(6) -0.0011(6)
C11 0.0410(8) 0.0375(9) 0.0305(8) 0.0018(7) 0.0122(7) -0.0025(7)
C12 0.0420(8) 0.0342(9) 0.0415(10) 0.0023(7) 0.0156(7) 0.0012(7)
C13 0.0375(8) 0.0403(10) 0.0419(10) 0.0117(8) 0.0124(7) -0.0012(7)
C14 0.0440(8) 0.0485(11) 0.0312(9) 0.0082(7) 0.0151(7) -0.0015(7)
C15 0.0389(8) 0.0398(9) 0.0325(9) -0.0001(7) 0.0145(7) -0.0023(7)
C16 0.0753(13) 0.0571(13) 0.0462(11) -0.0039(9) 0.0299(10) 0.0080(10)
C17 0.0539(11) 0.0442(11) 0.0702(14) 0.0137(10) 0.0170(10) 0.0078(9)
C18 0.0557(10) 0.0751(14) 0.0370(10) -0.0034(9) 0.0226(9) 0.0041(10)
C19 0.0436(8) 0.0422(10) 0.0338(9) 0.0021(7) 0.0105(7) -0.0007(7)
C20 0.0649(11) 0.0338(10) 0.0598(13) -0.0057(9) 0.0260(10) -0.0039(8)
C21 0.0533(10) 0.0471(11) 0.0548(12) -0.0054(9) 0.0262(9) -0.0005(8)
C22 0.0424(8) 0.0436(10) 0.0358(9) 0.0000(7) 0.0082(7) -0.0049(7)
C23 0.0563(10) 0.0360(10) 0.0523(12) -0.0017(8) 0.0187(9) -0.0006(8)
C24 0.0473(9) 0.0409(10) 0.0488(11) -0.0007(8) 0.0173(8) 0.0044(8)
C25 0.0637(13) 0.0862(18) 0.100(2) 0.0006(15) 0.0429(14) -0.0129(12)
O1 0.0404(6) 0.0545(8) 0.0351(7) 0.0085(5) 0.0081(5) -0.0068(5)
O2 0.0717(8) 0.0425(7) 0.0329(7) 0.0023(5) 0.0204(6) 0.0098(6)
O3 0.0680(8) 0.0486(8) 0.0543(8) 0.0214(6) 0.0255(7) 0.0131(6)
O4 0.0733(8) 0.0491(8) 0.0372(7) 0.0014(6) 0.0274(6) 0.0084(6)
O5 0.0589(8) 0.0535(8) 0.0663(9) -0.0026(7) 0.0281(7) -0.0139(6)

loop_
_atom_type_symbol
_atom_type_description
_atom_type_scat_dispersion_real
_atom_type_scat_dispersion_imag
_atom_type_scat_source
C C 0.0033 0.0016 'International Tables Vol C Tables 4.2.6.8 and 6.1.1.4'
H H 0.0000 0.0000 'International Tables Vol C Tables 4.2.6.8 and 6.1.1.4'
O O 0.0106 0.0060 'International Tables Vol C Tables 4.2.6.8 and 6.1.1.4'

loop_
_geom_angle_atom_site_label_1
_geom_angle_atom_site_label_2
_geom_angle_atom_site_label_3
_geom_angle
O1 C1 C6 123.44(14)
O1 C1 C2 115.49(14)
C6 C1 C2 121.06(15)
C3 C2 C1 119.91(17)
C3 C2 H2 120.0
C1 C2 H2 120.0
C2 C3 C4 119.85(17)
C2 C3 H3 120.1
C4 C3 H3 120.1
C3 C4 C5 119.84(17)
C3 C4 H4 120.1
C5 C4 H4 120.1
C4 C5 C6 121.60(17)
C4 C5 H5 119.2
C6 C5 H5 119.2
C5 C6 C1 117.63(16)
C5 C6 C7 121.53(15)
C1 C6 C7 120.84(14)
C10 C7 C6 113.92(13)
C10 C7 C8 112.37(13)
C6 C7 C8 109.47(13)
C10 C7 H7 106.9
C6 C7 H7 106.9
C8 C7 H7 106.9
C9 C8 C7 110.00(14)
C9 C8 H8A 109.7
C7 C8 H8A 109.7
C9 C8 H8B 109.7
C7 C8 H8B 109.7
H8A C8 H8B 108.2
O1 C9 C8 109.68(14)
O1 C9 C19 107.48(13)
C8 C9 C19 115.40(14)
O1 C9 H9 108.0
C8 C9 H9 108.0
C19 C9 H9 108.0
C11 C10 C15 116.87(14)
C11 C10 C7 121.68(14)
C15 C10 C7 121.40(14)
O2 C11 C10 115.24(14)
O2 C11 C12 122.11(15)
C10 C11 C12 122.64(15)
C13 C12 C11 118.24(16)
C13 C12 H12 120.9
C11 C12 H12 120.9
O3 C13 C12 123.88(16)
O3 C13 C14 114.94(15)
C12 C13 C14 121.17(15)
C13 C14 C15 119.27(15)
C13 C14 H14 120.4
C15 C14 H14 120.4
O4 C15 C14 122.59(14)
O4 C15 C10 115.64(14)
C14 C15 C10 121.78(15)
O2 C16 H16A 109.5
O2 C16 H16B 109.5
H16A C16 H16B 109.5
O2 C16 H16C 109.5
H16A C16 H16C 109.5
H16B C16 H16C 109.5
O3 C17 H17A 109.5
O3 C17 H17B 109.5
H17A C17 H17B 109.5
O3 C17 H17C 109.5
H17A C17 H17C 109.5
H17B C17 H17C 109.5
O4 C18 H18A 109.5
O4 C18 H18B 109.5
H18A C18 H18B 109.5
O4 C18 H18C 109.5
H18A C18 H18C 109.5
H18B C18 H18C 109.5
C24 C19 C20 117.72(16)
C24 C19 C9 120.31(16)
C20 C19 C9 121.96(16)
C21 C20 C19 121.67(17)
C21 C20 H20 119.2
C19 C20 H20 119.2
C22 C21 C20 119.17(17)
C22 C21 H21 120.4
C20 C21 H21 120.4
O5 C22 C23 115.39(16)
O5 C22 C21 124.99(16)
C23 C22 C21 119.61(16)
C24 C23 C22 120.57(17)
C24 C23 H23 119.7
C22 C23 H23 119.7
C23 C24 C19 121.27(17)
C23 C24 H24 119.4
C19 C24 H24 119.4
O5 C25 H25A 109.5
O5 C25 H25B 109.5
H25A C25 H25B 109.5
O5 C25 H25C 109.5
H25A C25 H25C 109.5
H25B C25 H25C 109.5
C1 O1 C9 115.21(12)
C11 O2 C16 117.94(13)
C13 O3 C17 118.54(15)
C15 O4 C18 118.83(14)
C22 O5 C25 118.12(16)

loop_
_geom_bond_atom_site_label_1
_geom_bond_atom_site_label_2
_geom_bond_distance
C1 O1 1.3743(19)
C1 C6 1.388(2)
C1 C2 1.392(2)
C2 C3 1.376(2)
C2 H2 0.9300
C3 C4 1.378(3)
C3 H3 0.9300
C4 C5 1.382(3)
C4 H4 0.9300
C5 C6 1.387(2)
C5 H5 0.9300
C6 C7 1.522(2)
C7 C10 1.521(2)
C7 C8 1.533(2)
C7 H7 0.9800
C8 C9 1.499(2)
C8 H8A 0.9700
C8 H8B 0.9700
C9 O1 1.451(2)
C9 C19 1.501(2)
C9 H9 0.9800
C10 C11 1.390(2)
C10 C15 1.396(2)
C11 O2 1.3685(19)
C11 C12 1.393(2)
C12 C13 1.379(2)
C12 H12 0.9300
C13 O3 1.3714(19)
C13 C14 1.383(2)
C14 C15 1.384(2)
C14 H14 0.9300
C15 O4 1.372(2)
C16 O2 1.421(2)
C16 H16A 0.9600
C16 H16B 0.9600
C16 H16C 0.9600
C17 O3 1.418(2)
C17 H17A 0.9600
C17 H17B 0.9600
C17 H17C 0.9600
C18 O4 1.415(2)
C18 H18A 0.9600
C18 H18B 0.9600
C18 H18C 0.9600
C19 C24 1.380(2)
C19 C20 1.388(3)
C20 C21 1.383(3)
C20 H20 0.9300
C21 C22 1.380(3)
C21 H21 0.9300
C22 O5 1.368(2)
C22 C23 1.380(2)
C23 C24 1.366(2)
C23 H23 0.9300
C24 H24 0.9300
C25 O5 1.408(3)
C25 H25A 0.9600
C25 H25B 0.9600
C25 H25C 0.9600

loop_
_geom_torsion_atom_site_label_1
_geom_torsion_atom_site_label_2
_geom_torsion_atom_site_label_3
_geom_torsion_atom_site_label_4
_geom_torsion
O1 C1 C2 C3 -178.30(15)
C6 C1 C2 C3 2.6(3)
C1 C2 C3 C4 0.4(3)
C2 C3 C4 C5 -2.3(3)
C3 C4 C5 C6 1.3(3)
C4 C5 C6 C1 1.5(3)
C4 C5 C6 C7 -178.87(16)
O1 C1 C6 C5 177.49(15)
C2 C1 C6 C5 -3.5(2)
O1 C1 C6 C7 -2.1(2)
C2 C1 C6 C7 176.92(15)
C5 C6 C7 C10 40.0(2)
C1 C6 C7 C10 -140.44(15)
C5 C6 C7 C8 166.73(15)
C1 C6 C7 C8 -13.7(2)
C10 C7 C8 C9 173.38(14)
C6 C7 C8 C9 45.75(18)
C7 C8 C9 O1 -64.97(18)
C7 C8 C9 C19 173.50(14)
C6 C7 C10 C11 61.92(19)
C8 C7 C10 C11 -63.31(19)
C6 C7 C10 C15 -120.64(16)
C8 C7 C10 C15 114.13(17)
C15 C10 C11 O2 179.28(14)
C7 C10 C11 O2 -3.2(2)
C15 C10 C11 C12 -1.5(2)
C7 C10 C11 C12 176.02(15)
O2 C11 C12 C13 179.36(14)
C10 C11 C12 C13 0.2(2)
C11 C12 C13 O3 -178.31(14)
C11 C12 C13 C14 1.0(2)
O3 C13 C14 C15 178.49(14)
C12 C13 C14 C15 -0.9(2)
C13 C14 C15 O4 179.74(14)
C13 C14 C15 C10 -0.5(2)
C11 C10 C15 O4 -178.56(14)
C7 C10 C15 O4 3.9(2)
C11 C10 C15 C14 1.7(2)
C7 C10 C15 C14 -175.89(15)
O1 C9 C19 C24 108.67(17)
C8 C9 C19 C24 -128.62(18)
O1 C9 C19 C20 -72.8(2)
C8 C9 C19 C20 49.9(2)
C24 C19 C20 C21 -0.2(3)
C9 C19 C20 C21 -178.71(17)
C19 C20 C21 C22 0.3(3)
C20 C21 C22 O5 -179.84(17)
C20 C21 C22 C23 -0.5(3)
O5 C22 C23 C24 179.93(16)
C21 C22 C23 C24 0.5(3)
C22 C23 C24 C19 -0.3(3)
C20 C19 C24 C23 0.2(3)
C9 C19 C24 C23 178.75(16)
C6 C1 O1 C9 -15.9(2)
C2 C1 O1 C9 165.00(14)
C8 C9 O1 C1 49.08(19)
C19 C9 O1 C1 175.24(13)
C10 C11 O2 C16 174.00(15)
C12 C11 O2 C16 -5.2(2)
C12 C13 O3 C17 -3.8(2)
C14 C13 O3 C17 176.85(15)
C14 C15 O4 C18 -1.5(2)
C10 C15 O4 C18 178.73(15)
C23 C22 O5 C25 -177.29(18)
C21 C22 O5 C25 2.1(3)
